data_1556463
loop_
_publ_author_name
'Marshall, G.'
'Wooles, A.J.'
'Mills, D.P.'
'Lewis, W.'
'Blake, A.J.'
'Liddle, S.T.'

_publ_section_title
;
 Synthesis and Characterisation of Lanthanide N-Trimethylsilyl and
 -Mesityl Functionalised Bis(iminophosphorano)methanides and
 -Methanediides
;
_journal_name_full Inorganics
_journal_page_first 46
_journal_page_last 69
_journal_paper_doi 10.3390/inorganics1010046
_journal_volume 1
_journal_year 2013
_chemical_formula_moiety 'C86 H85 Gd N4 P4, 4(C7 H8)'
_chemical_formula_sum 'C114 H117 Gd N4 P4'
_chemical_formula_weight 1825.25
_space_group_IT_number 2
_space_group_name_Hall '-P 1'
_space_group_name_H-M_alt 'P -1'
_symmetry_cell_setting triclinic
_symmetry_space_group_name_Hall '-P 1'
_symmetry_space_group_name_H-M 'P -1'
_atom_sites_solution_hydrogens 'geom, Me from difmap'
_atom_sites_solution_primary direct
_atom_sites_solution_secondary difmap
_cell_angle_alpha 70.916(6)
_cell_angle_beta 75.272(5)
_cell_angle_gamma 77.458(5)
_cell_formula_units_Z 2
_cell_length_a 14.7350(8)
_cell_length_b 15.2646(10)
_cell_length_c 21.6185(13)
_cell_measurement_reflns_used 8222
_cell_measurement_temperature 90(2)
_cell_measurement_theta_max 74.67
_cell_measurement_theta_min 3.24
_cell_volume 4396.2(5)
_computing_cell_refinement
;
CrysAlisPro, Agilent Technologies,
Version 1.171.35.19 (release 27-10-2011 CrysAlis171 .NET)
(compiled Oct 27 2011,15:02:11)
;
_computing_data_collection
;
CrysAlisPro, Agilent Technologies,
Version 1.171.35.19 (release 27-10-2011 CrysAlis171 .NET)
(compiled Oct 27 2011,15:02:11)
;
_computing_data_reduction
;
CrysAlisPro, Agilent Technologies,
Version 1.171.35.19 (release 27-10-2011 CrysAlis171 .NET)
(compiled Oct 27 2011,15:02:11)
;
_computing_molecular_graphics ' ? '
_computing_publication_material 'enCIFer(Allen et al.,2004);PLATON(Spek,2003)'
_computing_structure_refinement 'SHELXL97 (Sheldrick, 2008)'
_computing_structure_solution 'SHELXS97 (Sheldrick, 2008)'
_diffrn_ambient_temperature 90(2)
_diffrn_detector_area_resol_mean 10.3613
_diffrn_measured_fraction_theta_full 0.999
_diffrn_measured_fraction_theta_max 0.999
_diffrn_measurement_device_type 'SuperNova, Single source at offset), Atlas'
_diffrn_measurement_method '\w scans'
_diffrn_radiation_monochromator mirror
_diffrn_radiation_source 'SuperNova (Cu) X-ray Source'
_diffrn_radiation_type 'Cu K\a'
_diffrn_radiation_wavelength 1.5418
_diffrn_reflns_av_R_equivalents 0.166
_diffrn_reflns_av_sigmaI/netI 0.218
_diffrn_reflns_limit_h_max 17
_diffrn_reflns_limit_h_min -17
_diffrn_reflns_limit_k_max 18
_diffrn_reflns_limit_k_min -15
_diffrn_reflns_limit_l_max 25
_diffrn_reflns_limit_l_min -16
_diffrn_reflns_number 35551
_diffrn_reflns_theta_full 67.50
_diffrn_reflns_theta_max 67.50
_diffrn_reflns_theta_min 3.24
_diffrn_standards_decay_% 0
_diffrn_standards_interval_count .
_diffrn_standards_number 0
_exptl_absorpt_coefficient_mu 5.984
_exptl_absorpt_correction_T_max 1.183
_exptl_absorpt_correction_T_min 0.288
_exptl_absorpt_correction_type gaussian
_exptl_absorpt_process_details
;
CrysAlisPro, Agilent Technologies,
Version 1.171.35.19 (release 27-10-2011 CrysAlis171 .NET)
(compiled Oct 27 2011,15:02:11)
Numerical absorption correction based on gaussian integration over
			a multifaceted crystal model
;
_exptl_crystal_colour colourless
_exptl_crystal_density_diffrn 1.378
_exptl_crystal_density_method 'not measured'
_exptl_crystal_description plate
_exptl_crystal_F_000 1906
_exptl_crystal_size_max 0.297
_exptl_crystal_size_mid 0.212
_exptl_crystal_size_min 0.011
_refine_diff_density_max 4.34
_refine_diff_density_min -2.77
_refine_diff_density_rms 0.20
_refine_ls_extinction_method none
_refine_ls_goodness_of_fit_ref 1.022
_refine_ls_hydrogen_treatment constr
_refine_ls_matrix_type full
_refine_ls_number_parameters 932
_refine_ls_number_reflns 15834
_refine_ls_number_restraints 302
_refine_ls_restrained_S_all 1.015
_refine_ls_R_factor_all 0.1632
_refine_ls_R_factor_gt 0.1208
_refine_ls_shift/su_max 0.001
_refine_ls_shift/su_mean 0.000
_refine_ls_structure_factor_coef Fsqd
_refine_ls_weighting_details 'calc w=1/[\s^2^(Fo^2^)+(0.1825P)^2^] where P=(Fo^2^+2Fc^2^)/3'
_refine_ls_weighting_scheme calc
_refine_ls_wR_factor_gt 0.2985
_refine_ls_wR_factor_ref 0.3309
_reflns_number_gt 9354
_reflns_number_total 15834
_reflns_threshold_expression I>2\s(I)
_cod_data_source_file inorganics-01-00046-s001.cif
_cod_data_source_block 7d
_cod_original_cell_volume 4396.2(4)
_cod_database_code 1556463

loop_
_symmetry_equiv_pos_as_xyz
'x, y, z'
'-x, -y, -z'

loop_
_atom_site_label
_atom_site_type_symbol
_atom_site_fract_x
_atom_site_fract_y
_atom_site_fract_z
_atom_site_U_iso_or_equiv
_atom_site_adp_type
_atom_site_occupancy
_atom_site_symmetry_multiplicity
_atom_site_calc_flag
_atom_site_refinement_flags
_atom_site_disorder_assembly
_atom_site_disorder_group
Gd1 Gd 0.26338(5) 0.38162(5) 0.27258(3) 0.0219(2) Uani 1 1 d U . .
P1 P 0.39605(18) 0.33262(18) 0.14502(13) 0.0186(5) Uani 1 1 d U . .
P2 P 0.44716(17) 0.47313(19) 0.20313(13) 0.0179(5) Uani 1 1 d U . .
P3 P 0.14560(18) 0.33230(18) 0.42052(13) 0.0188(5) Uani 1 1 d U . .
P4 P 0.05489(18) 0.48114(19) 0.30683(13) 0.0184(5) Uani 1 1 d U . .
N1 N 0.3378(6) 0.2641(6) 0.2102(5) 0.0221(17) Uani 1 1 d U . .
N2 N 0.3873(6) 0.4609(6) 0.2789(4) 0.0168(15) Uani 1 1 d U . .
N3 N 0.2181(6) 0.2621(6) 0.3807(4) 0.0194(16) Uani 1 1 d U . .
N4 N 0.1206(6) 0.4701(6) 0.2330(4) 0.0180(16) Uani 1 1 d U . .
C1 C 0.3856(7) 0.4359(7) 0.1623(5) 0.0198(18) Uani 1 1 d U . .
H1 H 0.3560 0.4895 0.1289 0.024 Uiso 0.50 1 calc PR A 1
C2 C 0.3454(8) 0.3574(8) 0.0701(6) 0.023(2) Uani 1 1 d U . .
C3 C 0.2765(9) 0.4319(8) 0.0564(5) 0.024(2) Uani 1 1 d U . .
H3 H 0.2599 0.4742 0.0828 0.029 Uiso 1 1 calc R . .
C4 C 0.2302(8) 0.4473(8) 0.0050(6) 0.025(2) Uani 1 1 d U . .
H4 H 0.1824 0.4999 -0.0041 0.030 Uiso 1 1 calc R . .
C5 C 0.2548(8) 0.3840(9) -0.0339(6) 0.026(2) Uani 1 1 d U . .
H5 H 0.2233 0.3932 -0.0693 0.031 Uiso 1 1 calc R . .
C6 C 0.3251(9) 0.3086(9) -0.0199(6) 0.030(2) Uani 1 1 d U . .
H6 H 0.3422 0.2656 -0.0458 0.036 Uiso 1 1 calc R . .
C7 C 0.3713(8) 0.2951(8) 0.0322(5) 0.023(2) Uani 1 1 d U . .
H7 H 0.4202 0.2435 0.0415 0.027 Uiso 1 1 calc R . .
C8 C 0.5199(8) 0.2835(8) 0.1145(5) 0.021(2) Uani 1 1 d U . .
C9 C 0.5803(8) 0.3463(8) 0.0753(6) 0.025(2) Uani 1 1 d U . .
H9 H 0.5578 0.4116 0.0639 0.030 Uiso 1 1 calc R . .
C10 C 0.6747(8) 0.3135(9) 0.0524(6) 0.028(2) Uani 1 1 d U . .
H10 H 0.7168 0.3570 0.0260 0.033 Uiso 1 1 calc R . .
C11 C 0.7078(8) 0.2188(9) 0.0676(6) 0.027(2) Uani 1 1 d U . .
H11 H 0.7722 0.1974 0.0514 0.033 Uiso 1 1 calc R . .
C12 C 0.6475(8) 0.1548(8) 0.1065(6) 0.026(2) Uani 1 1 d U . .
H12 H 0.6702 0.0895 0.1178 0.031 Uiso 1 1 calc R . .
C13 C 0.5517(8) 0.1879(8) 0.1291(5) 0.021(2) Uani 1 1 d U . .
H13 H 0.5088 0.1447 0.1544 0.025 Uiso 1 1 calc R . .
C14 C 0.4593(8) 0.5959(8) 0.1609(6) 0.026(2) Uani 1 1 d U . .
C15 C 0.4264(7) 0.6409(8) 0.1002(6) 0.022(2) Uani 1 1 d U . .
H15 H 0.4081 0.6050 0.0780 0.027 Uiso 1 1 calc R . .
C16 C 0.4211(8) 0.7354(9) 0.0740(6) 0.027(2) Uani 1 1 d U . .
H16 H 0.3968 0.7650 0.0342 0.033 Uiso 1 1 calc R . .
C17 C 0.4503(9) 0.7899(8) 0.1036(6) 0.028(2) Uani 1 1 d U . .
H17 H 0.4446 0.8561 0.0855 0.034 Uiso 1 1 calc R . .
C18 C 0.4882(8) 0.7442(9) 0.1605(6) 0.027(2) Uani 1 1 d U . .
H18 H 0.5101 0.7796 0.1812 0.032 Uiso 1 1 calc R . .
C19 C 0.4944(8) 0.6513(8) 0.1867(5) 0.023(2) Uani 1 1 d U . .
H19 H 0.5237 0.6220 0.2243 0.028 Uiso 1 1 calc R . .
C20 C 0.5689(8) 0.4113(8) 0.2033(6) 0.022(2) Uani 1 1 d U . .
C21 C 0.5797(8) 0.3174(8) 0.2317(6) 0.025(2) Uani 1 1 d U . .
H21 H 0.5256 0.2861 0.2497 0.030 Uiso 1 1 calc R . .
C22 C 0.6726(9) 0.2655(9) 0.2345(6) 0.030(2) Uani 1 1 d U . .
H22 H 0.6809 0.1995 0.2542 0.036 Uiso 1 1 calc R . .
C23 C 0.7506(8) 0.3134(9) 0.2078(6) 0.031(2) Uani 1 1 d U . .
H23 H 0.8126 0.2800 0.2104 0.037 Uiso 1 1 calc R . .
C24 C 0.7392(8) 0.4067(10) 0.1783(7) 0.033(3) Uani 1 1 d U . .
H24 H 0.7935 0.4378 0.1594 0.040 Uiso 1 1 calc R . .
C25 C 0.6469(8) 0.4597(9) 0.1750(6) 0.029(2) Uani 1 1 d U . .
H25 H 0.6388 0.5255 0.1543 0.035 Uiso 1 1 calc R . .
C26 C 0.3212(9) 0.1719(8) 0.2185(6) 0.028(2) Uani 1 1 d U . .
C27 C 0.2506(9) 0.1555(8) 0.1907(6) 0.029(2) Uani 1 1 d U . .
C28 C 0.2389(10) 0.0637(9) 0.2002(7) 0.036(3) Uani 1 1 d U . .
H28 H 0.1928 0.0531 0.1807 0.044 Uiso 1 1 calc R . .
C29 C 0.2921(11) -0.0130(9) 0.2370(7) 0.039(3) Uani 1 1 d U . .
C30 C 0.3571(11) 0.0039(9) 0.2660(7) 0.041(3) Uani 1 1 d U . .
H30 H 0.3924 -0.0479 0.2926 0.049 Uiso 1 1 calc R . .
C31 C 0.3733(10) 0.0941(8) 0.2578(6) 0.032(2) Uani 1 1 d U . .
C32 C 0.1842(10) 0.2330(9) 0.1576(7) 0.035(3) Uani 1 1 d U . .
H32A H 0.1798 0.2877 0.1730 0.052 Uiso 1 1 calc R . .
H32B H 0.1214 0.2136 0.1686 0.052 Uiso 1 1 calc R . .
H32C H 0.2072 0.2492 0.1091 0.052 Uiso 1 1 calc R . .
C33 C 0.2737(16) -0.1104(11) 0.2477(9) 0.064(5) Uani 1 1 d U . .
H33A H 0.2232 -0.1269 0.2871 0.095 Uiso 1 1 calc R . .
H33B H 0.3317 -0.1548 0.2545 0.095 Uiso 1 1 calc R . .
H33C H 0.2540 -0.1131 0.2084 0.095 Uiso 1 1 calc R . .
C34 C 0.4428(10) 0.1074(8) 0.2934(6) 0.033(3) Uani 1 1 d U . .
H34A H 0.4958 0.1352 0.2604 0.049 Uiso 1 1 calc R . .
H34B H 0.4669 0.0466 0.3218 0.049 Uiso 1 1 calc R . .
H34C H 0.4110 0.1492 0.3210 0.049 Uiso 1 1 calc R . .
C35 C 0.4035(7) 0.5080(8) 0.3225(5) 0.0182(19) Uani 1 1 d U . .
C36 C 0.4743(8) 0.4737(8) 0.3605(5) 0.023(2) Uani 1 1 d U . .
C37 C 0.4869(8) 0.5273(8) 0.3990(6) 0.025(2) Uani 1 1 d U . .
H37 H 0.5353 0.5041 0.4247 0.030 Uiso 1 1 calc R . .
C38 C 0.4311(8) 0.6132(9) 0.4009(6) 0.027(2) Uani 1 1 d U . .
C39 C 0.3611(9) 0.6456(8) 0.3632(6) 0.026(2) Uani 1 1 d U . .
H39 H 0.3215 0.7033 0.3647 0.031 Uiso 1 1 calc R . .
C40 C 0.3467(7) 0.5974(8) 0.3236(5) 0.019(2) Uani 1 1 d U . .
C41 C 0.5353(9) 0.3831(9) 0.3615(7) 0.034(3) Uani 1 1 d U . .
H41A H 0.5087 0.3481 0.3413 0.051 Uiso 1 1 calc R . .
H41B H 0.5386 0.3468 0.4078 0.051 Uiso 1 1 calc R . .
H41C H 0.5992 0.3940 0.3362 0.051 Uiso 1 1 calc R . .
C42 C 0.4437(11) 0.6676(11) 0.4455(7) 0.042(3) Uani 1 1 d U . .
H42A H 0.4402 0.7344 0.4210 0.064 Uiso 1 1 calc R . .
H42B H 0.5056 0.6446 0.4584 0.064 Uiso 1 1 calc R . .
H42C H 0.3934 0.6588 0.4856 0.064 Uiso 1 1 calc R . .
C43 C 0.2700(8) 0.6374(10) 0.2835(6) 0.031(3) Uani 1 1 d U . .
H43A H 0.2987 0.6616 0.2362 0.047 Uiso 1 1 calc R . .
H43B H 0.2282 0.6885 0.2991 0.047 Uiso 1 1 calc R . .
H43C H 0.2331 0.5883 0.2889 0.047 Uiso 1 1 calc R . .
C44 C 0.1304(8) 0.4381(8) 0.3602(5) 0.0214(18) Uani 1 1 d U . .
H44 H 0.1477 0.4894 0.3722 0.026 Uiso 0.50 1 calc PR B 1
C45 C 0.0364(8) 0.2864(8) 0.4710(5) 0.023(2) Uani 1 1 d U . .
C46 C 0.0303(8) 0.1918(8) 0.4959(6) 0.022(2) Uani 1 1 d U . .
H46 H 0.0846 0.1472 0.4881 0.027 Uiso 1 1 calc R . .
C47 C -0.0564(8) 0.1615(8) 0.5328(6) 0.025(2) Uani 1 1 d U . .
H47 H -0.0606 0.0964 0.5495 0.030 Uiso 1 1 calc R . .
C48 C -0.1358(9) 0.2260(9) 0.5450(6) 0.031(3) Uani 1 1 d U . .
H48 H -0.1947 0.2053 0.5686 0.038 Uiso 1 1 calc R . .
C49 C -0.1289(9) 0.3221(9) 0.5223(7) 0.031(2) Uani 1 1 d U . .
H49 H -0.1823 0.3666 0.5323 0.037 Uiso 1 1 calc R . .
C50 C -0.0437(8) 0.3516(8) 0.4852(6) 0.026(2) Uani 1 1 d U . .
H50 H -0.0393 0.4166 0.4691 0.031 Uiso 1 1 calc R . .
C51 C 0.1947(8) 0.3499(8) 0.4853(5) 0.021(2) Uani 1 1 d U . .
C52 C 0.1908(9) 0.2828(9) 0.5466(5) 0.027(2) Uani 1 1 d U . .
H52 H 0.1596 0.2302 0.5563 0.032 Uiso 1 1 calc R . .
C53 C 0.2329(8) 0.2928(9) 0.5940(6) 0.028(2) Uani 1 1 d U . .
H53 H 0.2275 0.2486 0.6371 0.034 Uiso 1 1 calc R . .
C54 C 0.2827(8) 0.3663(10) 0.5790(7) 0.034(3) Uani 1 1 d U . .
H54 H 0.3148 0.3701 0.6108 0.040 Uiso 1 1 calc R . .
C55 C 0.2864(9) 0.4342(9) 0.5185(6) 0.032(2) Uani 1 1 d U . .
H55 H 0.3181 0.4863 0.5094 0.038 Uiso 1 1 calc R . .
C56 C 0.2426(9) 0.4261(8) 0.4698(6) 0.028(2) Uani 1 1 d U . .
H56 H 0.2458 0.4717 0.4274 0.034 Uiso 1 1 calc R . .
C57 C -0.0508(7) 0.4243(8) 0.3310(5) 0.0202(19) Uani 1 1 d U . .
C58 C -0.1442(8) 0.4740(8) 0.3408(6) 0.025(2) Uani 1 1 d U . .
H58 H -0.1539 0.5395 0.3353 0.030 Uiso 1 1 calc R . .
C59 C -0.2206(8) 0.4261(9) 0.3586(6) 0.029(2) Uani 1 1 d U . .
H59 H -0.2832 0.4595 0.3634 0.034 Uiso 1 1 calc R . .
C60 C -0.2076(8) 0.3308(9) 0.3694(6) 0.030(2) Uani 1 1 d U . .
H60 H -0.2611 0.2988 0.3829 0.035 Uiso 1 1 calc R . .
C61 C -0.1159(9) 0.2806(9) 0.3606(6) 0.029(2) Uani 1 1 d U . .
H61 H -0.1067 0.2149 0.3672 0.035 Uiso 1 1 calc R . .
C62 C -0.0382(7) 0.3290(8) 0.3419(5) 0.021(2) Uani 1 1 d U . .
H62 H 0.0243 0.2955 0.3367 0.025 Uiso 1 1 calc R . .
C63 C 0.0120(7) 0.6029(8) 0.3016(5) 0.0182(18) Uani 1 1 d U . .
C64 C 0.0318(8) 0.6459(8) 0.3431(6) 0.024(2) Uani 1 1 d U . .
H64 H 0.0623 0.6085 0.3788 0.029 Uiso 1 1 calc R . .
C65 C 0.0091(9) 0.7404(9) 0.3344(6) 0.031(2) Uani 1 1 d U . .
H65 H 0.0234 0.7669 0.3643 0.038 Uiso 1 1 calc R . .
C66 C -0.0345(9) 0.7978(8) 0.2826(6) 0.029(2) Uani 1 1 d U . .
H66 H -0.0468 0.8638 0.2751 0.035 Uiso 1 1 calc R . .
C67 C -0.0601(8) 0.7571(9) 0.2412(6) 0.029(2) Uani 1 1 d U . .
H67 H -0.0921 0.7951 0.2064 0.035 Uiso 1 1 calc R . .
C68 C -0.0389(7) 0.6630(8) 0.2512(6) 0.023(2) Uani 1 1 d U . .
H68 H -0.0585 0.6361 0.2238 0.027 Uiso 1 1 calc R . .
C69 C 0.2539(8) 0.1697(8) 0.4103(6) 0.025(2) Uani 1 1 d U . .
C70 C 0.2175(8) 0.0935(8) 0.4058(6) 0.025(2) Uani 1 1 d U . .
C71 C 0.2494(9) 0.0024(8) 0.4371(6) 0.029(2) Uani 1 1 d U . .
H71 H 0.2246 -0.0462 0.4312 0.035 Uiso 1 1 calc R . .
C72 C 0.3158(10) -0.0213(9) 0.4766(6) 0.034(2) Uani 1 1 d U . .
C73 C 0.3585(8) 0.0531(8) 0.4781(6) 0.025(2) Uani 1 1 d U . .
H73 H 0.4077 0.0387 0.5026 0.030 Uiso 1 1 calc R . .
C74 C 0.3308(8) 0.1454(8) 0.4452(6) 0.025(2) Uani 1 1 d U . .
C75 C 0.1464(9) 0.1126(8) 0.3629(7) 0.032(3) Uani 1 1 d U . .
H75A H 0.0833 0.1321 0.3871 0.048 Uiso 1 1 calc R . .
H75B H 0.1458 0.0555 0.3516 0.048 Uiso 1 1 calc R . .
H75C H 0.1633 0.1626 0.3218 0.048 Uiso 1 1 calc R . .
C76 C 0.3469(11) -0.1189(10) 0.5143(8) 0.042(3) Uani 1 1 d U . .
H76A H 0.4124 -0.1392 0.4942 0.063 Uiso 1 1 calc R . .
H76B H 0.3055 -0.1601 0.5127 0.063 Uiso 1 1 calc R . .
H76C H 0.3434 -0.1221 0.5608 0.063 Uiso 1 1 calc R . .
C77 C 0.3867(8) 0.2173(8) 0.4440(6) 0.026(2) Uani 1 1 d U . .
H77A H 0.3786 0.2216 0.4894 0.040 Uiso 1 1 calc R . .
H77B H 0.3640 0.2784 0.4151 0.040 Uiso 1 1 calc R . .
H77C H 0.4540 0.1991 0.4268 0.040 Uiso 1 1 calc R . .
C78 C 0.0885(8) 0.5170(8) 0.1726(5) 0.0204(19) Uani 1 1 d U . .
C79 C 0.1184(7) 0.6018(7) 0.1328(5) 0.0194(19) Uani 1 1 d U . .
C80 C 0.0872(8) 0.6516(8) 0.0735(6) 0.026(2) Uani 1 1 d U . .
H80 H 0.1076 0.7101 0.0481 0.031 Uiso 1 1 calc R . .
C81 C 0.0267(9) 0.6161(9) 0.0514(6) 0.028(2) Uani 1 1 d U . .
C82 C -0.0028(9) 0.5328(9) 0.0893(6) 0.029(2) Uani 1 1 d U . .
H82 H -0.0440 0.5082 0.0740 0.035 Uiso 1 1 calc R . .
C83 C 0.0249(8) 0.4821(8) 0.1498(5) 0.023(2) Uani 1 1 d U . .
C84 C 0.1868(8) 0.6429(9) 0.1531(6) 0.029(2) Uani 1 1 d U . .
H84A H 0.1543 0.6657 0.1916 0.043 Uiso 1 1 calc R . .
H84B H 0.2101 0.6951 0.1158 0.043 Uiso 1 1 calc R . .
H84C H 0.2404 0.5946 0.1650 0.043 Uiso 1 1 calc R . .
C85 C -0.0023(12) 0.6701(10) -0.0144(7) 0.043(3) Uani 1 1 d U . .
H85A H -0.0428 0.6353 -0.0243 0.065 Uiso 1 1 calc R . .
H85B H 0.0544 0.6786 -0.0499 0.065 Uiso 1 1 calc R . .
H85C H -0.0375 0.7315 -0.0117 0.065 Uiso 1 1 calc R . .
C86 C -0.0124(9) 0.3902(9) 0.1856(6) 0.029(2) Uani 1 1 d U . .
H86A H -0.0769 0.4020 0.2110 0.044 Uiso 1 1 calc R . .
H86B H 0.0289 0.3502 0.2162 0.044 Uiso 1 1 calc R . .
H86C H -0.0135 0.3589 0.1529 0.044 Uiso 1 1 calc R . .
C87 C 0.940(2) 0.1061(17) 0.1609(11) 0.090(6) Uani 1 1 d U . .
H87A H 0.8899 0.1475 0.1381 0.134 Uiso 1 1 calc R . .
H87B H 0.9670 0.0553 0.1402 0.134 Uiso 1 1 calc R . .
H87C H 0.9896 0.1420 0.1571 0.134 Uiso 1 1 calc R . .
C88 C 0.9000(16) 0.0672(13) 0.2300(10) 0.068(4) Uani 1 1 d U . .
C89 C 0.8141(16) 0.0337(13) 0.2498(12) 0.073(4) Uani 1 1 d U . .
H89 H 0.7805 0.0353 0.2173 0.088 Uiso 1 1 calc R . .
C90 C 0.7768(18) -0.0024(14) 0.3173(12) 0.079(5) Uani 1 1 d U . .
H90 H 0.7168 -0.0236 0.3312 0.095 Uiso 1 1 calc R . .
C91 C 0.8288(15) -0.0071(13) 0.3644(10) 0.069(4) Uani 1 1 d U . .
H91 H 0.8041 -0.0330 0.4105 0.083 Uiso 1 1 calc R . .
C92 C 0.9124(17) 0.0240(13) 0.3460(10) 0.069(4) Uani 1 1 d U . .
H92 H 0.9469 0.0197 0.3788 0.083 Uiso 1 1 calc R . .
C93 C 0.9484(17) 0.0624(12) 0.2793(10) 0.067(4) Uani 1 1 d U . .
H93 H 1.0070 0.0861 0.2666 0.080 Uiso 1 1 calc R . .

loop_
_atom_site_aniso_label
_atom_site_aniso_U_11
_atom_site_aniso_U_22
_atom_site_aniso_U_33
_atom_site_aniso_U_23
_atom_site_aniso_U_13
_atom_site_aniso_U_12
Gd1 0.0169(3) 0.0234(3) 0.0264(4) -0.0070(3) -0.0047(2) -0.0047(2)
P1 0.0150(12) 0.0223(13) 0.0199(13) -0.0108(11) 0.0018(10) -0.0046(10)
P2 0.0087(11) 0.0238(13) 0.0221(13) -0.0067(11) -0.0003(10) -0.0075(10)
P3 0.0122(12) 0.0219(13) 0.0219(13) -0.0057(10) -0.0010(10) -0.0055(10)
P4 0.0117(12) 0.0258(13) 0.0178(13) -0.0082(11) -0.0010(10) -0.0023(10)
N1 0.011(4) 0.017(4) 0.029(4) -0.006(3) 0.011(3) -0.002(3)
N2 0.007(3) 0.020(4) 0.022(4) -0.007(3) -0.003(3) 0.001(3)
N3 0.012(4) 0.024(4) 0.019(4) -0.004(3) 0.005(3) -0.008(3)
N4 0.009(3) 0.016(4) 0.022(4) -0.002(3) -0.006(3) 0.008(3)
C1 0.012(4) 0.023(4) 0.023(4) -0.009(4) 0.002(3) -0.001(4)
C2 0.016(5) 0.025(5) 0.028(5) -0.007(4) -0.007(4) -0.003(4)
C3 0.030(6) 0.026(5) 0.018(5) -0.011(4) -0.002(4) -0.001(4)
C4 0.019(5) 0.027(6) 0.025(6) -0.007(5) -0.003(4) 0.003(4)
C5 0.019(5) 0.040(6) 0.024(6) -0.014(5) -0.003(4) -0.007(4)
C6 0.024(6) 0.033(6) 0.035(6) -0.015(5) -0.004(5) -0.006(5)
C7 0.019(5) 0.029(6) 0.021(5) -0.014(5) 0.001(4) 0.000(4)
C8 0.016(4) 0.029(5) 0.018(5) -0.009(4) 0.002(4) -0.005(4)
C9 0.017(5) 0.031(5) 0.031(6) -0.016(5) -0.001(4) -0.007(4)
C10 0.014(5) 0.044(5) 0.024(6) -0.011(5) 0.006(4) -0.013(5)
C11 0.013(5) 0.044(6) 0.025(6) -0.014(5) 0.001(4) -0.005(4)
C12 0.016(5) 0.029(5) 0.031(6) -0.013(5) -0.002(4) 0.002(4)
C13 0.026(5) 0.027(5) 0.015(5) -0.010(4) 0.000(4) -0.012(4)
C14 0.010(5) 0.016(4) 0.043(6) -0.002(4) 0.000(4) 0.003(4)
C15 0.010(5) 0.029(5) 0.031(5) -0.011(4) -0.003(4) -0.007(4)
C16 0.016(5) 0.039(5) 0.021(5) 0.000(4) -0.002(4) -0.007(5)
C17 0.027(6) 0.016(5) 0.037(6) -0.004(4) 0.000(5) -0.004(5)
C18 0.019(5) 0.038(5) 0.026(6) -0.016(5) 0.003(4) -0.006(5)
C19 0.017(5) 0.033(5) 0.018(5) -0.008(4) 0.002(4) -0.007(5)
C20 0.015(4) 0.031(5) 0.028(6) -0.019(5) -0.006(4) -0.003(4)
C21 0.009(4) 0.034(5) 0.031(6) -0.014(5) 0.004(4) -0.001(4)
C22 0.023(5) 0.033(6) 0.036(7) -0.015(5) -0.009(5) 0.004(4)
C23 0.010(5) 0.045(6) 0.042(7) -0.021(6) -0.007(5) 0.003(5)
C24 0.012(5) 0.051(6) 0.037(7) -0.016(6) 0.002(5) -0.008(5)
C25 0.010(4) 0.042(6) 0.036(7) -0.007(5) -0.010(4) -0.007(4)
C26 0.036(6) 0.022(4) 0.019(5) 0.000(4) 0.002(4) -0.007(4)
C27 0.029(6) 0.027(5) 0.029(6) -0.012(5) 0.007(4) -0.007(4)
C28 0.041(7) 0.026(5) 0.040(7) -0.013(5) 0.007(5) -0.010(5)
C29 0.043(7) 0.028(5) 0.036(7) -0.012(5) 0.016(5) -0.008(5)
C30 0.048(8) 0.023(5) 0.036(7) 0.000(5) 0.006(5) -0.002(5)
C31 0.036(7) 0.021(5) 0.028(6) -0.004(4) 0.005(5) 0.000(5)
C32 0.030(6) 0.029(5) 0.045(7) -0.008(5) -0.003(5) -0.012(5)
C33 0.099(15) 0.031(6) 0.052(9) -0.008(7) 0.004(9) -0.021(8)
C34 0.044(7) 0.013(5) 0.028(6) 0.006(4) -0.003(5) 0.002(5)
C35 0.016(5) 0.027(5) 0.012(4) -0.005(4) 0.002(4) -0.011(4)
C36 0.022(5) 0.029(5) 0.017(5) -0.002(4) -0.007(4) -0.003(4)
C37 0.018(5) 0.036(6) 0.022(5) -0.007(5) -0.001(4) -0.011(4)
C38 0.020(6) 0.038(6) 0.024(6) -0.009(5) -0.006(4) -0.003(5)
C39 0.026(6) 0.031(6) 0.022(6) -0.006(5) -0.006(4) -0.007(5)
C40 0.014(5) 0.028(5) 0.015(5) -0.006(4) -0.004(4) -0.003(4)
C41 0.024(6) 0.026(6) 0.047(8) -0.007(5) -0.002(5) -0.007(4)
C42 0.049(8) 0.059(9) 0.025(7) -0.023(6) -0.008(6) -0.003(7)
C43 0.016(5) 0.048(7) 0.032(6) -0.010(6) -0.011(5) -0.003(5)
C44 0.020(4) 0.024(4) 0.024(4) -0.013(4) -0.004(3) -0.003(4)
C45 0.018(4) 0.030(5) 0.019(5) -0.008(4) -0.002(4) -0.003(4)
C46 0.015(5) 0.023(5) 0.032(6) -0.014(4) -0.009(4) 0.003(4)
C47 0.027(5) 0.020(5) 0.029(6) -0.006(5) -0.005(4) -0.008(4)
C48 0.023(5) 0.034(6) 0.038(7) -0.017(5) 0.004(5) -0.008(5)
C49 0.019(5) 0.032(5) 0.043(7) -0.015(5) -0.004(5) -0.002(5)
C50 0.020(5) 0.018(5) 0.042(7) -0.007(5) -0.013(4) -0.002(4)
C51 0.017(5) 0.029(5) 0.018(4) -0.005(4) 0.001(4) -0.010(4)
C52 0.027(6) 0.037(6) 0.018(5) -0.010(4) -0.001(4) -0.010(5)
C53 0.011(5) 0.048(7) 0.024(5) -0.008(5) -0.003(4) -0.005(5)
C54 0.017(6) 0.050(7) 0.038(6) -0.017(5) -0.003(5) -0.007(5)
C55 0.024(6) 0.043(7) 0.034(6) -0.018(5) -0.001(5) -0.011(5)
C56 0.025(6) 0.027(6) 0.037(6) -0.014(5) -0.002(5) -0.011(5)
C57 0.012(4) 0.029(5) 0.019(5) -0.010(4) 0.001(4) 0.000(4)
C58 0.014(4) 0.026(5) 0.032(6) -0.012(5) 0.002(4) -0.001(4)
C59 0.007(4) 0.037(6) 0.044(7) -0.015(6) 0.001(5) -0.008(4)
C60 0.016(5) 0.037(6) 0.032(6) -0.003(5) 0.005(5) -0.019(5)
C61 0.024(5) 0.032(6) 0.031(6) -0.005(5) -0.001(5) -0.015(4)
C62 0.008(4) 0.027(5) 0.025(5) -0.004(5) -0.002(4) -0.007(4)
C63 0.009(5) 0.027(4) 0.016(5) -0.006(4) 0.005(4) -0.007(4)
C64 0.021(5) 0.030(5) 0.023(5) -0.012(4) -0.004(4) -0.002(5)
C65 0.029(6) 0.033(6) 0.031(6) -0.015(5) -0.003(5) 0.003(5)
C66 0.033(7) 0.018(5) 0.031(6) -0.007(4) 0.003(5) -0.005(5)
C67 0.018(5) 0.040(5) 0.025(6) -0.011(5) 0.001(4) 0.002(5)
C68 0.007(5) 0.036(5) 0.026(5) -0.012(5) -0.006(4) 0.002(4)
C69 0.015(5) 0.026(4) 0.031(6) -0.014(4) 0.003(4) 0.000(4)
C70 0.017(5) 0.022(5) 0.028(6) -0.003(4) 0.004(4) -0.005(4)
C71 0.031(6) 0.028(5) 0.027(6) -0.011(4) 0.004(4) -0.006(5)
C72 0.031(7) 0.034(5) 0.030(6) -0.008(5) 0.003(5) -0.002(5)
C73 0.018(5) 0.028(5) 0.024(6) -0.005(4) -0.005(4) 0.005(4)
C74 0.018(5) 0.035(5) 0.021(5) -0.010(4) 0.002(4) -0.002(4)
C75 0.025(6) 0.018(5) 0.050(8) -0.014(5) -0.005(5) 0.007(5)
C76 0.038(8) 0.033(5) 0.051(8) -0.011(6) -0.007(6) -0.002(6)
C77 0.016(5) 0.031(6) 0.028(6) -0.002(5) -0.006(4) -0.003(5)
C78 0.017(5) 0.031(5) 0.010(4) -0.004(4) -0.001(4) -0.001(4)
C79 0.014(5) 0.021(5) 0.019(5) -0.005(4) -0.001(4) 0.002(4)
C80 0.016(5) 0.030(6) 0.025(5) -0.004(4) -0.001(4) -0.002(4)
C81 0.024(6) 0.037(6) 0.028(6) -0.016(4) -0.013(5) 0.008(5)
C82 0.026(6) 0.047(6) 0.023(5) -0.019(4) -0.009(5) -0.005(5)
C83 0.015(5) 0.035(5) 0.020(5) -0.013(4) -0.001(4) -0.002(4)
C84 0.017(6) 0.033(6) 0.028(6) 0.011(5) -0.007(5) -0.011(5)
C85 0.049(9) 0.039(7) 0.039(7) 0.002(5) -0.027(7) 0.000(7)
C86 0.021(6) 0.038(6) 0.035(6) -0.018(5) 0.000(5) -0.010(5)
C87 0.097(16) 0.084(15) 0.069(8) -0.029(10) -0.004(9) 0.019(12)
C88 0.075(10) 0.056(10) 0.065(8) -0.028(8) -0.009(7) 0.019(8)
C89 0.064(9) 0.054(11) 0.097(9) -0.028(9) -0.026(8) 0.024(8)
C90 0.078(12) 0.052(11) 0.101(11) -0.033(10) -0.012(8) 0.011(9)
C91 0.065(9) 0.047(9) 0.073(10) -0.025(8) 0.004(7) 0.025(7)
C92 0.081(11) 0.051(10) 0.061(7) -0.018(8) 0.003(8) 0.004(9)
C93 0.087(12) 0.039(8) 0.068(8) -0.016(8) -0.013(7) 0.000(9)

loop_
_atom_type_symbol
_atom_type_description
_atom_type_scat_dispersion_real
_atom_type_scat_dispersion_imag
_atom_type_scat_source
C C 0.0181 0.0091 'International Tables Vol C Tables 4.2.6.8 and 6.1.1.4'
H H 0.0000 0.0000 'International Tables Vol C Tables 4.2.6.8 and 6.1.1.4'
Gd Gd -8.8380 11.9157 'International Tables Vol C Tables 4.2.6.8 and 6.1.1.4'
N N 0.0311 0.0180 'International Tables Vol C Tables 4.2.6.8 and 6.1.1.4'
P P 0.2955 0.4335 'International Tables Vol C Tables 4.2.6.8 and 6.1.1.4'

loop_
_geom_angle_atom_site_label_1
_geom_angle_atom_site_label_2
_geom_angle_atom_site_label_3
_geom_angle
_geom_angle_site_symmetry_1
_geom_angle_site_symmetry_3
N4 Gd1 N2 121.2(3) . .
N4 Gd1 N3 109.2(3) . .
N2 Gd1 N3 110.1(3) . .
N4 Gd1 N1 109.7(3) . .
N2 Gd1 N1 108.9(3) . .
N3 Gd1 N1 94.4(3) . .
N4 Gd1 C44 64.4(3) . .
N2 Gd1 C44 97.8(3) . .
N3 Gd1 C44 63.5(3) . .
N1 Gd1 C44 150.3(3) . .
N4 Gd1 C1 98.0(3) . .
N2 Gd1 C1 63.8(3) . .
N3 Gd1 C1 149.6(3) . .
N1 Gd1 C1 63.0(3) . .
C44 Gd1 C1 144.4(3) . .
N1 P1 C1 106.6(5) . .
N1 P1 C2 112.0(5) . .
C1 P1 C2 107.7(5) . .
N1 P1 C8 115.8(5) . .
C1 P1 C8 114.1(5) . .
C2 P1 C8 100.3(5) . .
N2 P2 C1 107.4(5) . .
N2 P2 C14 110.4(5) . .
C1 P2 C14 109.1(6) . .
N2 P2 C20 110.6(5) . .
C1 P2 C20 113.9(5) . .
C14 P2 C20 105.4(5) . .
N3 P3 C44 104.9(5) . .
N3 P3 C45 114.3(5) . .
C44 P3 C45 115.8(5) . .
N3 P3 C51 112.9(5) . .
C44 P3 C51 108.5(5) . .
C45 P3 C51 100.6(5) . .
C44 P4 N4 104.7(5) . .
C44 P4 C63 109.3(5) . .
N4 P4 C63 110.6(5) . .
C44 P4 C57 114.9(5) . .
N4 P4 C57 111.7(4) . .
C63 P4 C57 105.6(5) . .
C26 N1 P1 127.8(7) . .
C26 N1 Gd1 133.0(7) . .
P1 N1 Gd1 97.9(4) . .
C35 N2 P2 122.6(7) . .
C35 N2 Gd1 137.9(6) . .
P2 N2 Gd1 98.0(4) . .
C69 N3 P3 125.1(7) . .
C69 N3 Gd1 135.2(7) . .
P3 N3 Gd1 98.0(4) . .
C78 N4 P4 121.5(7) . .
C78 N4 Gd1 140.2(7) . .
P4 N4 Gd1 97.7(4) . .
P2 C1 P1 132.5(7) . .
P2 C1 Gd1 90.5(4) . .
P1 C1 Gd1 91.8(5) . .
P2 C1 H1 111.5 . .
P1 C1 H1 111.5 . .
Gd1 C1 H1 111.5 . .
C3 C2 C7 120.4(10) . .
C3 C2 P1 119.5(8) . .
C7 C2 P1 119.7(9) . .
C2 C3 C4 121.3(9) . .
C2 C3 H3 119.3 . .
C4 C3 H3 119.3 . .
C3 C4 C5 119.3(11) . .
C3 C4 H4 120.4 . .
C5 C4 H4 120.4 . .
C6 C5 C4 119.1(10) . .
C6 C5 H5 120.4 . .
C4 C5 H5 120.4 . .
C5 C6 C7 120.4(10) . .
C5 C6 H6 119.8 . .
C7 C6 H6 119.8 . .
C2 C7 C6 119.5(11) . .
C2 C7 H7 120.3 . .
C6 C7 H7 120.3 . .
C9 C8 C13 120.3(10) . .
C9 C8 P1 117.0(9) . .
C13 C8 P1 122.7(8) . .
C8 C9 C10 119.5(11) . .
C8 C9 H9 120.2 . .
C10 C9 H9 120.2 . .
C11 C10 C9 120.8(11) . .
C11 C10 H10 119.6 . .
C9 C10 H10 119.6 . .
C10 C11 C12 120.2(10) . .
C10 C11 H11 119.9 . .
C12 C11 H11 119.9 . .
C11 C12 C13 119.0(11) . .
C11 C12 H12 120.5 . .
C13 C12 H12 120.5 . .
C8 C13 C12 120.1(10) . .
C8 C13 H13 119.9 . .
C12 C13 H13 119.9 . .
C19 C14 C15 116.8(10) . .
C19 C14 P2 123.6(9) . .
C15 C14 P2 119.4(8) . .
C16 C15 C14 119.8(10) . .
C16 C15 H15 120.1 . .
C14 C15 H15 120.1 . .
C15 C16 C17 121.9(11) . .
C15 C16 H16 119.1 . .
C17 C16 H16 119.1 . .
C18 C17 C16 117.6(11) . .
C18 C17 H17 121.2 . .
C16 C17 H17 121.2 . .
C19 C18 C17 121.2(10) . .
C19 C18 H18 119.4 . .
C17 C18 H18 119.4 . .
C18 C19 C14 122.2(11) . .
C18 C19 H19 118.9 . .
C14 C19 H19 118.9 . .
C21 C20 C25 121.7(10) . .
C21 C20 P2 117.3(8) . .
C25 C20 P2 121.0(9) . .
C20 C21 C22 120.0(11) . .
C20 C21 H21 120.0 . .
C22 C21 H21 120.0 . .
C23 C22 C21 118.7(12) . .
C23 C22 H22 120.6 . .
C21 C22 H22 120.6 . .
C24 C23 C22 120.8(11) . .
C24 C23 H23 119.6 . .
C22 C23 H23 119.6 . .
C23 C24 C25 121.2(12) . .
C23 C24 H24 119.4 . .
C25 C24 H24 119.4 . .
C20 C25 C24 117.6(12) . .
C20 C25 H25 121.2 . .
C24 C25 H25 121.2 . .
C31 C26 N1 119.2(11) . .
C31 C26 C27 118.6(11) . .
N1 C26 C27 122.1(11) . .
C28 C27 C26 119.0(13) . .
C28 C27 C32 119.1(12) . .
C26 C27 C32 121.7(10) . .
C29 C28 C27 122.5(13) . .
C29 C28 H28 118.8 . .
C27 C28 H28 118.8 . .
C30 C29 C28 117.9(12) . .
C30 C29 C33 122.0(15) . .
C28 C29 C33 120.0(15) . .
C29 C30 C31 122.6(14) . .
C29 C30 H30 118.7 . .
C31 C30 H30 118.7 . .
C30 C31 C26 119.3(13) . .
C30 C31 C34 119.6(12) . .
C26 C31 C34 121.0(10) . .
C27 C32 H32A 109.5 . .
C27 C32 H32B 109.5 . .
H32A C32 H32B 109.5 . .
C27 C32 H32C 109.5 . .
H32A C32 H32C 109.5 . .
H32B C32 H32C 109.5 . .
C29 C33 H33A 109.5 . .
C29 C33 H33B 109.5 . .
H33A C33 H33B 109.5 . .
C29 C33 H33C 109.5 . .
H33A C33 H33C 109.5 . .
H33B C33 H33C 109.5 . .
C31 C34 H34A 109.5 . .
C31 C34 H34B 109.5 . .
H34A C34 H34B 109.5 . .
C31 C34 H34C 109.5 . .
H34A C34 H34C 109.5 . .
H34B C34 H34C 109.5 . .
C36 C35 C40 118.7(9) . .
C36 C35 N2 123.4(10) . .
C40 C35 N2 117.8(9) . .
C35 C36 C37 118.9(10) . .
C35 C36 C41 121.7(10) . .
C37 C36 C41 119.4(10) . .
C38 C37 C36 122.4(10) . .
C38 C37 H37 118.8 . .
C36 C37 H37 118.8 . .
C39 C38 C37 117.8(10) . .
C39 C38 C42 121.0(11) . .
C37 C38 C42 121.2(11) . .
C40 C39 C38 122.4(11) . .
C40 C39 H39 118.8 . .
C38 C39 H39 118.8 . .
C39 C40 C35 119.8(10) . .
C39 C40 C43 119.5(10) . .
C35 C40 C43 120.7(9) . .
C36 C41 H41A 109.5 . .
C36 C41 H41B 109.5 . .
H41A C41 H41B 109.5 . .
C36 C41 H41C 109.5 . .
H41A C41 H41C 109.5 . .
H41B C41 H41C 109.5 . .
C38 C42 H42A 109.5 . .
C38 C42 H42B 109.5 . .
H42A C42 H42B 109.5 . .
C38 C42 H42C 109.5 . .
H42A C42 H42C 109.5 . .
H42B C42 H42C 109.5 . .
C40 C43 H43A 109.5 . .
C40 C43 H43B 109.5 . .
H43A C43 H43B 109.5 . .
C40 C43 H43C 109.5 . .
H43A C43 H43C 109.5 . .
H43B C43 H43C 109.5 . .
P4 C44 P3 131.9(6) . .
P4 C44 Gd1 92.6(4) . .
P3 C44 Gd1 92.5(4) . .
P4 C44 H44 111.2 . .
P3 C44 H44 111.2 . .
Gd1 C44 H44 111.2 . .
C46 C45 C50 119.4(10) . .
C46 C45 P3 122.9(8) . .
C50 C45 P3 117.7(9) . .
C45 C46 C47 120.0(10) . .
C45 C46 H46 120.0 . .
C47 C46 H46 120.0 . .
C48 C47 C46 120.4(10) . .
C48 C47 H47 119.8 . .
C46 C47 H47 119.8 . .
C47 C48 C49 119.8(11) . .
C47 C48 H48 120.1 . .
C49 C48 H48 120.1 . .
C50 C49 C48 119.4(11) . .
C50 C49 H49 120.3 . .
C48 C49 H49 120.3 . .
C49 C50 C45 120.9(11) . .
C49 C50 H50 119.5 . .
C45 C50 H50 119.5 . .
C52 C51 C56 120.8(10) . .
C52 C51 P3 119.3(8) . .
C56 C51 P3 119.6(9) . .
C51 C52 C53 119.5(11) . .
C51 C52 H52 120.2 . .
C53 C52 H52 120.2 . .
C54 C53 C52 120.5(12) . .
C54 C53 H53 119.8 . .
C52 C53 H53 119.8 . .
C55 C54 C53 120.6(11) . .
C55 C54 H54 119.7 . .
C53 C54 H54 119.7 . .
C54 C55 C56 119.7(11) . .
C54 C55 H55 120.2 . .
C56 C55 H55 120.2 . .
C51 C56 C55 118.7(12) . .
C51 C56 H56 120.6 . .
C55 C56 H56 120.6 . .
C62 C57 C58 119.5(10) . .
C62 C57 P4 117.8(8) . .
C58 C57 P4 122.7(8) . .
C59 C58 C57 119.2(10) . .
C59 C58 H58 120.4 . .
C57 C58 H58 120.4 . .
C60 C59 C58 121.0(11) . .
C60 C59 H59 119.5 . .
C58 C59 H59 119.5 . .
C59 C60 C61 120.4(10) . .
C59 C60 H60 119.8 . .
C61 C60 H60 119.8 . .
C62 C61 C60 118.8(11) . .
C62 C61 H61 120.6 . .
C60 C61 H61 120.6 . .
C57 C62 C61 121.0(10) . .
C57 C62 H62 119.5 . .
C61 C62 H62 119.5 . .
C64 C63 C68 115.5(10) . .
C64 C63 P4 122.2(8) . .
C68 C63 P4 122.2(7) . .
C65 C64 C63 122.4(11) . .
C65 C64 H64 118.8 . .
C63 C64 H64 118.8 . .
C64 C65 C66 120.8(11) . .
C64 C65 H65 119.6 . .
C66 C65 H65 119.6 . .
C65 C66 C67 118.9(11) . .
C65 C66 H66 120.5 . .
C67 C66 H66 120.5 . .
C68 C67 C66 119.7(11) . .
C68 C67 H67 120.2 . .
C66 C67 H67 120.2 . .
C67 C68 C63 122.4(10) . .
C67 C68 H68 118.8 . .
C63 C68 H68 118.8 . .
N3 C69 C70 121.3(10) . .
N3 C69 C74 122.6(10) . .
C70 C69 C74 116.2(11) . .
C71 C70 C69 121.8(11) . .
C71 C70 C75 118.7(10) . .
C69 C70 C75 119.4(10) . .
C70 C71 C72 122.5(11) . .
C70 C71 H71 118.7 . .
C72 C71 H71 118.7 . .
C71 C72 C73 116.7(12) . .
C71 C72 C76 123.4(12) . .
C73 C72 C76 119.8(12) . .
C74 C73 C72 122.1(11) . .
C74 C73 H73 118.9 . .
C72 C73 H73 118.9 . .
C73 C74 C69 120.2(11) . .
C73 C74 C77 118.0(10) . .
C69 C74 C77 121.8(11) . .
C70 C75 H75A 109.5 . .
C70 C75 H75B 109.5 . .
H75A C75 H75B 109.5 . .
C70 C75 H75C 109.5 . .
H75A C75 H75C 109.5 . .
H75B C75 H75C 109.5 . .
C72 C76 H76A 109.5 . .
C72 C76 H76B 109.5 . .
H76A C76 H76B 109.5 . .
C72 C76 H76C 109.5 . .
H76A C76 H76C 109.5 . .
H76B C76 H76C 109.5 . .
C74 C77 H77A 109.5 . .
C74 C77 H77B 109.5 . .
H77A C77 H77B 109.5 . .
C74 C77 H77C 109.5 . .
H77A C77 H77C 109.5 . .
H77B C77 H77C 109.5 . .
C79 C78 N4 119.9(9) . .
C79 C78 C83 117.1(10) . .
N4 C78 C83 123.0(10) . .
C78 C79 C80 121.9(10) . .
C78 C79 C84 120.3(10) . .
C80 C79 C84 117.8(10) . .
C81 C80 C79 120.3(11) . .
C81 C80 H80 119.8 . .
C79 C80 H80 119.8 . .
C82 C81 C80 118.7(11) . .
C82 C81 C85 122.6(11) . .
C80 C81 C85 118.7(12) . .
C81 C82 C83 122.7(10) . .
C81 C82 H82 118.7 . .
C83 C82 H82 118.7 . .
C82 C83 C78 119.2(11) . .
C82 C83 C86 116.6(10) . .
C78 C83 C86 124.1(11) . .
C79 C84 H84A 109.5 . .
C79 C84 H84B 109.5 . .
H84A C84 H84B 109.5 . .
C79 C84 H84C 109.5 . .
H84A C84 H84C 109.5 . .
H84B C84 H84C 109.5 . .
C81 C85 H85A 109.5 . .
C81 C85 H85B 109.5 . .
H85A C85 H85B 109.5 . .
C81 C85 H85C 109.5 . .
H85A C85 H85C 109.5 . .
H85B C85 H85C 109.5 . .
C83 C86 H86A 109.5 . .
C83 C86 H86B 109.5 . .
H86A C86 H86B 109.5 . .
C83 C86 H86C 109.5 . .
H86A C86 H86C 109.5 . .
H86B C86 H86C 109.5 . .
C88 C87 H87A 109.5 . .
C88 C87 H87B 109.5 . .
H87A C87 H87B 109.5 . .
C88 C87 H87C 109.5 . .
H87A C87 H87C 109.5 . .
H87B C87 H87C 109.5 . .
C89 C88 C93 118(2) . .
C89 C88 C87 121(2) . .
C93 C88 C87 120(2) . .
C88 C89 C90 120(2) . .
C88 C89 H89 119.9 . .
C90 C89 H89 119.9 . .
C89 C90 C91 119(2) . .
C89 C90 H90 120.5 . .
C91 C90 H90 120.5 . .
C92 C91 C90 122(2) . .
C92 C91 H91 119.2 . .
C90 C91 H91 119.2 . .
C91 C92 C93 120(2) . .
C91 C92 H92 120.2 . .
C93 C92 H92 120.2 . .
C92 C93 C88 121(2) . .
C92 C93 H93 119.4 . .
C88 C93 H93 119.4 . .

loop_
_geom_bond_atom_site_label_1
_geom_bond_atom_site_label_2
_geom_bond_distance
_geom_bond_site_symmetry_2
Gd1 N4 2.431(8) .
Gd1 N2 2.451(8) .
Gd1 N3 2.487(9) .
Gd1 N1 2.494(8) .
Gd1 C44 2.573(10) .
Gd1 C1 2.605(11) .
P1 N1 1.621(9) .
P1 C1 1.703(10) .
P1 C2 1.847(11) .
P1 C8 1.856(11) .
P2 N2 1.622(9) .
P2 C1 1.698(10) .
P2 C14 1.822(12) .
P2 C20 1.836(11) .
P3 N3 1.633(9) .
P3 C44 1.724(12) .
P3 C45 1.836(12) .
P3 C51 1.844(10) .
P4 C44 1.685(11) .
P4 N4 1.684(9) .
P4 C63 1.804(11) .
P4 C57 1.825(11) .
N1 C26 1.426(14) .
N2 C35 1.447(12) .
N3 C69 1.392(15) .
N4 C78 1.413(14) .
C1 H1 1.0000 .
C2 C3 1.357(16) .
C2 C7 1.385(14) .
C3 C4 1.378(16) .
C3 H3 0.9500 .
C4 C5 1.414(15) .
C4 H4 0.9500 .
C5 C6 1.380(18) .
C5 H5 0.9500 .
C6 C7 1.396(17) .
C6 H6 0.9500 .
C7 H7 0.9500 .
C8 C9 1.372(17) .
C8 C13 1.387(16) .
C9 C10 1.393(16) .
C9 H9 0.9500 .
C10 C11 1.379(18) .
C10 H10 0.9500 .
C11 C12 1.382(18) .
C11 H11 0.9500 .
C12 C13 1.410(16) .
C12 H12 0.9500 .
C13 H13 0.9500 .
C14 C19 1.393(16) .
C14 C15 1.421(17) .
C15 C16 1.359(17) .
C15 H15 0.9500 .
C16 C17 1.391(16) .
C16 H16 0.9500 .
C17 C18 1.390(18) .
C17 H17 0.9500 .
C18 C19 1.336(17) .
C18 H18 0.9500 .
C19 H19 0.9500 .
C20 C21 1.353(17) .
C20 C25 1.399(17) .
C21 C22 1.430(16) .
C21 H21 0.9500 .
C22 C23 1.394(18) .
C22 H22 0.9500 .
C23 C24 1.349(19) .
C23 H23 0.9500 .
C24 C25 1.430(17) .
C24 H24 0.9500 .
C25 H25 0.9500 .
C26 C31 1.415(18) .
C26 C27 1.426(18) .
C27 C28 1.391(17) .
C27 C32 1.472(19) .
C28 C29 1.39(2) .
C28 H28 0.9500 .
C29 C30 1.38(2) .
C29 C33 1.502(19) .
C30 C31 1.394(18) .
C30 H30 0.9500 .
C31 C34 1.51(2) .
C32 H32A 0.9800 .
C32 H32B 0.9800 .
C32 H32C 0.9800 .
C33 H33A 0.9800 .
C33 H33B 0.9800 .
C33 H33C 0.9800 .
C34 H34A 0.9800 .
C34 H34B 0.9800 .
C34 H34C 0.9800 .
C35 C36 1.397(15) .
C35 C40 1.442(16) .
C36 C37 1.411(15) .
C36 C41 1.475(17) .
C37 C38 1.395(17) .
C37 H37 0.9500 .
C38 C39 1.384(16) .
C38 C42 1.529(15) .
C39 C40 1.374(14) .
C39 H39 0.9500 .
C40 C43 1.503(15) .
C41 H41A 0.9800 .
C41 H41B 0.9800 .
C41 H41C 0.9800 .
C42 H42A 0.9800 .
C42 H42B 0.9800 .
C42 H42C 0.9800 .
C43 H43A 0.9800 .
C43 H43B 0.9800 .
C43 H43C 0.9800 .
C44 H44 1.0000 .
C45 C46 1.381(16) .
C45 C50 1.407(16) .
C46 C47 1.408(17) .
C46 H46 0.9500 .
C47 C48 1.386(17) .
C47 H47 0.9500 .
C48 C49 1.404(18) .
C48 H48 0.9500 .
C49 C50 1.385(18) .
C49 H49 0.9500 .
C50 H50 0.9500 .
C51 C52 1.382(17) .
C51 C56 1.395(16) .
C52 C53 1.387(15) .
C52 H52 0.9500 .
C53 C54 1.379(18) .
C53 H53 0.9500 .
C54 C55 1.38(2) .
C54 H54 0.9500 .
C55 C56 1.417(17) .
C55 H55 0.9500 .
C56 H56 0.9500 .
C57 C62 1.373(16) .
C57 C58 1.420(15) .
C58 C59 1.381(16) .
C58 H58 0.9500 .
C59 C60 1.372(18) .
C59 H59 0.9500 .
C60 C61 1.402(18) .
C60 H60 0.9500 .
C61 C62 1.399(16) .
C61 H61 0.9500 .
C62 H62 0.9500 .
C63 C64 1.386(14) .
C63 C68 1.433(16) .
C64 C65 1.368(17) .
C64 H64 0.9500 .
C65 C66 1.383(18) .
C65 H65 0.9500 .
C66 C67 1.402(16) .
C66 H66 0.9500 .
C67 C68 1.357(17) .
C67 H67 0.9500 .
C68 H68 0.9500 .
C69 C70 1.422(16) .
C69 C74 1.435(16) .
C70 C71 1.369(17) .
C70 C75 1.492(17) .
C71 C72 1.375(19) .
C71 H71 0.9500 .
C72 C73 1.426(18) .
C72 C76 1.481(19) .
C73 C74 1.378(17) .
C73 H73 0.9500 .
C74 C77 1.500(16) .
C75 H75A 0.9800 .
C75 H75B 0.9800 .
C75 H75C 0.9800 .
C76 H76A 0.9800 .
C76 H76B 0.9800 .
C76 H76C 0.9800 .
C77 H77A 0.9800 .
C77 H77B 0.9800 .
C77 H77C 0.9800 .
C78 C79 1.392(16) .
C78 C83 1.424(15) .
C79 C80 1.395(16) .
C79 C84 1.510(15) .
C80 C81 1.382(16) .
C80 H80 0.9500 .
C81 C82 1.362(19) .
C81 C85 1.508(18) .
C82 C83 1.396(17) .
C82 H82 0.9500 .
C83 C86 1.509(17) .
C84 H84A 0.9800 .
C84 H84B 0.9800 .
C84 H84C 0.9800 .
C85 H85A 0.9800 .
C85 H85B 0.9800 .
C85 H85C 0.9800 .
C86 H86A 0.9800 .
C86 H86B 0.9800 .
C86 H86C 0.9800 .
C87 C88 1.43(3) .
C87 H87A 0.9800 .
C87 H87B 0.9800 .
C87 H87C 0.9800 .
C88 C89 1.38(3) .
C88 C93 1.40(3) .
C89 C90 1.39(3) .
C89 H89 0.9500 .
C90 C91 1.40(3) .
C90 H90 0.9500 .
C91 C92 1.33(3) .
C91 H91 0.9500 .
C92 C93 1.38(3) .
C92 H92 0.9500 .
C93 H93 0.9500 .

loop_
_geom_torsion_atom_site_label_1
_geom_torsion_atom_site_label_2
_geom_torsion_atom_site_label_3
_geom_torsion_atom_site_label_4
_geom_torsion
_geom_torsion_site_symmetry_1
_geom_torsion_site_symmetry_2
_geom_torsion_site_symmetry_3
_geom_torsion_site_symmetry_4
C1 P1 N1 C26 176.1(10) . . . .
C2 P1 N1 C26 58.5(12) . . . .
C8 P1 N1 C26 -55.7(12) . . . .
C1 P1 N1 Gd1 8.0(5) . . . .
C2 P1 N1 Gd1 -109.6(5) . . . .
C8 P1 N1 Gd1 136.2(4) . . . .
N4 Gd1 N1 C26 -83.7(11) . . . .
N2 Gd1 N1 C26 141.5(10) . . . .
N3 Gd1 N1 C26 28.4(11) . . . .
C44 Gd1 N1 C26 -11.2(14) . . . .
C1 Gd1 N1 C26 -172.8(12) . . . .
N4 Gd1 N1 P1 83.4(5) . . . .
N2 Gd1 N1 P1 -51.4(5) . . . .
N3 Gd1 N1 P1 -164.4(4) . . . .
C44 Gd1 N1 P1 156.0(5) . . . .
C1 Gd1 N1 P1 -5.6(4) . . . .
C1 P2 N2 C35 -162.7(8) . . . .
C14 P2 N2 C35 -43.8(9) . . . .
C20 P2 N2 C35 72.5(9) . . . .
C1 P2 N2 Gd1 5.6(5) . . . .
C14 P2 N2 Gd1 124.5(5) . . . .
C20 P2 N2 Gd1 -119.2(4) . . . .
N4 Gd1 N2 C35 78.1(11) . . . .
N3 Gd1 N2 C35 -51.1(10) . . . .
N1 Gd1 N2 C35 -153.3(10) . . . .
C44 Gd1 N2 C35 13.4(10) . . . .
C1 Gd1 N2 C35 161.4(11) . . . .
N4 Gd1 N2 P2 -87.2(4) . . . .
N3 Gd1 N2 P2 143.6(4) . . . .
N1 Gd1 N2 P2 41.4(5) . . . .
C44 Gd1 N2 P2 -151.8(4) . . . .
C1 Gd1 N2 P2 -3.9(4) . . . .
C44 P3 N3 C69 176.9(9) . . . .
C45 P3 N3 C69 -55.2(10) . . . .
C51 P3 N3 C69 59.0(10) . . . .
C44 P3 N3 Gd1 10.0(5) . . . .
C45 P3 N3 Gd1 137.8(4) . . . .
C51 P3 N3 Gd1 -108.0(5) . . . .
N4 Gd1 N3 C69 141.3(9) . . . .
N2 Gd1 N3 C69 -83.3(10) . . . .
N1 Gd1 N3 C69 28.6(10) . . . .
C44 Gd1 N3 C69 -172.0(10) . . . .
C1 Gd1 N3 C69 -11.0(13) . . . .
N4 Gd1 N3 P3 -53.9(4) . . . .
N2 Gd1 N3 P3 81.5(4) . . . .
N1 Gd1 N3 P3 -166.5(4) . . . .
C44 Gd1 N3 P3 -7.2(4) . . . .
C1 Gd1 N3 P3 153.9(5) . . . .
C44 P4 N4 C78 -165.8(8) . . . .
C63 P4 N4 C78 -48.1(9) . . . .
C57 P4 N4 C78 69.2(9) . . . .
C44 P4 N4 Gd1 7.1(5) . . . .
C63 P4 N4 Gd1 124.8(4) . . . .
C57 P4 N4 Gd1 -117.9(5) . . . .
N2 Gd1 N4 C78 82.2(11) . . . .
N3 Gd1 N4 C78 -148.2(10) . . . .
N1 Gd1 N4 C78 -46.1(11) . . . .
C44 Gd1 N4 C78 165.5(12) . . . .
C1 Gd1 N4 C78 18.0(11) . . . .
N2 Gd1 N4 P4 -88.3(4) . . . .
N3 Gd1 N4 P4 41.3(4) . . . .
N1 Gd1 N4 P4 143.4(4) . . . .
C44 Gd1 N4 P4 -5.0(4) . . . .
C1 Gd1 N4 P4 -152.5(4) . . . .
N2 P2 C1 P1 -98.1(9) . . . .
C14 P2 C1 P1 142.2(8) . . . .
C20 P2 C1 P1 24.8(11) . . . .
N2 P2 C1 Gd1 -5.2(5) . . . .
C14 P2 C1 Gd1 -125.0(4) . . . .
C20 P2 C1 Gd1 117.6(5) . . . .
N1 P1 C1 P2 84.7(9) . . . .
C2 P1 C1 P2 -154.9(8) . . . .
C8 P1 C1 P2 -44.5(11) . . . .
N1 P1 C1 Gd1 -7.6(5) . . . .
C2 P1 C1 Gd1 112.8(5) . . . .
C8 P1 C1 Gd1 -136.7(4) . . . .
N4 Gd1 C1 P2 124.7(4) . . . .
N2 Gd1 C1 P2 3.7(3) . . . .
N3 Gd1 C1 P2 -81.7(7) . . . .
N1 Gd1 C1 P2 -127.2(5) . . . .
C44 Gd1 C1 P2 68.3(7) . . . .
N4 Gd1 C1 P1 -102.8(4) . . . .
N2 Gd1 C1 P1 136.2(5) . . . .
N3 Gd1 C1 P1 50.8(8) . . . .
N1 Gd1 C1 P1 5.3(4) . . . .
C44 Gd1 C1 P1 -159.1(4) . . . .
N1 P1 C2 C3 89.5(10) . . . .
C1 P1 C2 C3 -27.4(11) . . . .
C8 P1 C2 C3 -147.1(10) . . . .
N1 P1 C2 C7 -84.3(10) . . . .
C1 P1 C2 C7 158.8(9) . . . .
C8 P1 C2 C7 39.1(11) . . . .
C7 C2 C3 C4 0.4(19) . . . .
P1 C2 C3 C4 -173.4(9) . . . .
C2 C3 C4 C5 0.3(18) . . . .
C3 C4 C5 C6 -0.5(18) . . . .
C4 C5 C6 C7 0.0(18) . . . .
C3 C2 C7 C6 -0.9(18) . . . .
P1 C2 C7 C6 172.9(9) . . . .
C5 C6 C7 C2 0.6(18) . . . .
N1 P1 C8 C9 -159.0(8) . . . .
C1 P1 C8 C9 -34.6(10) . . . .
C2 P1 C8 C9 80.3(9) . . . .
N1 P1 C8 C13 21.7(10) . . . .
C1 P1 C8 C13 146.1(9) . . . .
C2 P1 C8 C13 -99.0(9) . . . .
C13 C8 C9 C10 -2.4(16) . . . .
P1 C8 C9 C10 178.3(8) . . . .
C8 C9 C10 C11 1.1(16) . . . .
C9 C10 C11 C12 -0.5(16) . . . .
C10 C11 C12 C13 1.2(16) . . . .
C9 C8 C13 C12 3.0(15) . . . .
P1 C8 C13 C12 -177.7(8) . . . .
C11 C12 C13 C8 -2.4(15) . . . .
N2 P2 C14 C19 52.9(10) . . . .
C1 P2 C14 C19 170.7(9) . . . .
C20 P2 C14 C19 -66.6(10) . . . .
N2 P2 C14 C15 -123.0(9) . . . .
C1 P2 C14 C15 -5.2(10) . . . .
C20 P2 C14 C15 117.4(9) . . . .
C19 C14 C15 C16 -6.7(16) . . . .
P2 C14 C15 C16 169.5(9) . . . .
C14 C15 C16 C17 2.3(17) . . . .
C15 C16 C17 C18 1.9(17) . . . .
C16 C17 C18 C19 -1.5(17) . . . .
C17 C18 C19 C14 -3.3(17) . . . .
C15 C14 C19 C18 7.3(16) . . . .
P2 C14 C19 C18 -168.8(9) . . . .
N2 P2 C20 C21 61.2(9) . . . .
C1 P2 C20 C21 -59.8(10) . . . .
C14 P2 C20 C21 -179.4(8) . . . .
N2 P2 C20 C25 -119.0(9) . . . .
C1 P2 C20 C25 120.0(9) . . . .
C14 P2 C20 C25 0.4(10) . . . .
C25 C20 C21 C22 1.4(16) . . . .
P2 C20 C21 C22 -178.9(8) . . . .
C20 C21 C22 C23 0.2(16) . . . .
C21 C22 C23 C24 -1.6(17) . . . .
C22 C23 C24 C25 1.6(18) . . . .
C21 C20 C25 C24 -1.4(16) . . . .
P2 C20 C25 C24 178.8(8) . . . .
C23 C24 C25 C20 -0.1(17) . . . .
P1 N1 C26 C31 104.5(12) . . . .
Gd1 N1 C26 C31 -91.8(13) . . . .
P1 N1 C26 C27 -78.3(14) . . . .
Gd1 N1 C26 C27 85.5(13) . . . .
C31 C26 C27 C28 -3.4(17) . . . .
N1 C26 C27 C28 179.3(10) . . . .
C31 C26 C27 C32 170.9(11) . . . .
N1 C26 C27 C32 -6.3(18) . . . .
C26 C27 C28 C29 1.4(18) . . . .
C32 C27 C28 C29 -173.1(12) . . . .
C27 C28 C29 C30 1.4(19) . . . .
C27 C28 C29 C33 177.7(13) . . . .
C28 C29 C30 C31 -2(2) . . . .
C33 C29 C30 C31 -178.4(13) . . . .
C29 C30 C31 C26 0.1(19) . . . .
C29 C30 C31 C34 177.6(12) . . . .
N1 C26 C31 C30 180.0(11) . . . .
C27 C26 C31 C30 2.7(17) . . . .
N1 C26 C31 C34 2.6(17) . . . .
C27 C26 C31 C34 -174.7(11) . . . .
P2 N2 C35 C36 -83.8(12) . . . .
Gd1 N2 C35 C36 113.6(11) . . . .
P2 N2 C35 C40 92.7(10) . . . .
Gd1 N2 C35 C40 -69.9(13) . . . .
C40 C35 C36 C37 0.7(16) . . . .
N2 C35 C36 C37 177.1(10) . . . .
C40 C35 C36 C41 -179.7(11) . . . .
N2 C35 C36 C41 -3.3(17) . . . .
C35 C36 C37 C38 0.3(17) . . . .
C41 C36 C37 C38 -179.4(11) . . . .
C36 C37 C38 C39 0.1(18) . . . .
C36 C37 C38 C42 177.3(12) . . . .
C37 C38 C39 C40 -1.5(18) . . . .
C42 C38 C39 C40 -178.7(11) . . . .
C38 C39 C40 C35 2.4(18) . . . .
C38 C39 C40 C43 -179.3(11) . . . .
C36 C35 C40 C39 -2.0(16) . . . .
N2 C35 C40 C39 -178.6(10) . . . .
C36 C35 C40 C43 179.8(10) . . . .
N2 C35 C40 C43 3.2(15) . . . .
N4 P4 C44 P3 -102.3(8) . . . .
C63 P4 C44 P3 139.2(8) . . . .
C57 P4 C44 P3 20.6(10) . . . .
N4 P4 C44 Gd1 -6.7(5) . . . .
C63 P4 C44 Gd1 -125.2(4) . . . .
C57 P4 C44 Gd1 116.3(4) . . . .
N3 P3 C44 P4 86.1(9) . . . .
C45 P3 C44 P4 -40.8(10) . . . .
C51 P3 C44 P4 -153.0(8) . . . .
N3 P3 C44 Gd1 -9.5(5) . . . .
C45 P3 C44 Gd1 -136.5(4) . . . .
C51 P3 C44 Gd1 111.3(4) . . . .
N4 Gd1 C44 P4 4.9(4) . . . .
N2 Gd1 C44 P4 126.0(4) . . . .
N3 Gd1 C44 P4 -125.4(5) . . . .
N1 Gd1 C44 P4 -80.1(8) . . . .
C1 Gd1 C44 P4 71.0(7) . . . .
N4 Gd1 C44 P3 137.1(5) . . . .
N2 Gd1 C44 P3 -101.9(4) . . . .
N3 Gd1 C44 P3 6.8(3) . . . .
N1 Gd1 C44 P3 52.0(8) . . . .
C1 Gd1 C44 P3 -156.9(4) . . . .
N3 P3 C45 C46 25.2(11) . . . .
C44 P3 C45 C46 147.2(9) . . . .
C51 P3 C45 C46 -96.1(9) . . . .
N3 P3 C45 C50 -155.7(8) . . . .
C44 P3 C45 C50 -33.6(10) . . . .
C51 P3 C45 C50 83.1(9) . . . .
C50 C45 C46 C47 2.5(15) . . . .
P3 C45 C46 C47 -178.4(8) . . . .
C45 C46 C47 C48 -0.6(16) . . . .
C46 C47 C48 C49 -2.2(17) . . . .
C47 C48 C49 C50 3.0(18) . . . .
C48 C49 C50 C45 -1.1(18) . . . .
C46 C45 C50 C49 -1.7(16) . . . .
P3 C45 C50 C49 179.2(9) . . . .
N3 P3 C51 C52 -80.6(10) . . . .
C44 P3 C51 C52 163.6(9) . . . .
C45 P3 C51 C52 41.7(10) . . . .
N3 P3 C51 C56 93.6(10) . . . .
C44 P3 C51 C56 -22.1(11) . . . .
C45 P3 C51 C56 -144.1(9) . . . .
C56 C51 C52 C53 1.8(17) . . . .
P3 C51 C52 C53 175.9(9) . . . .
C51 C52 C53 C54 -3.4(17) . . . .
C52 C53 C54 C55 4.2(18) . . . .
C53 C54 C55 C56 -3.2(18) . . . .
C52 C51 C56 C55 -0.8(17) . . . .
P3 C51 C56 C55 -175.0(9) . . . .
C54 C55 C56 C51 1.5(18) . . . .
C44 P4 C57 C62 -56.1(10) . . . .
N4 P4 C57 C62 63.0(9) . . . .
C63 P4 C57 C62 -176.8(8) . . . .
C44 P4 C57 C58 121.7(9) . . . .
N4 P4 C57 C58 -119.1(9) . . . .
C63 P4 C57 C58 1.1(10) . . . .
C62 C57 C58 C59 -2.6(16) . . . .
P4 C57 C58 C59 179.5(9) . . . .
C57 C58 C59 C60 2.6(18) . . . .
C58 C59 C60 C61 -1.9(19) . . . .
C59 C60 C61 C62 1.2(18) . . . .
C58 C57 C62 C61 2.0(16) . . . .
P4 C57 C62 C61 179.9(8) . . . .
C60 C61 C62 C57 -1.3(17) . . . .
C44 P4 C63 C64 -7.4(10) . . . .
N4 P4 C63 C64 -122.2(9) . . . .
C57 P4 C63 C64 116.8(9) . . . .
C44 P4 C63 C68 168.0(9) . . . .
N4 P4 C63 C68 53.2(10) . . . .
C57 P4 C63 C68 -67.8(9) . . . .
C68 C63 C64 C65 -3.5(16) . . . .
P4 C63 C64 C65 172.2(10) . . . .
C63 C64 C65 C66 -0.6(19) . . . .
C64 C65 C66 C67 3.6(18) . . . .
C65 C66 C67 C68 -2.3(17) . . . .
C66 C67 C68 C63 -2.1(17) . . . .
C64 C63 C68 C67 4.9(15) . . . .
P4 C63 C68 C67 -170.8(9) . . . .
P3 N3 C69 C70 103.2(11) . . . .
Gd1 N3 C69 C70 -95.2(12) . . . .
P3 N3 C69 C74 -78.6(13) . . . .
Gd1 N3 C69 C74 82.9(12) . . . .
N3 C69 C70 C71 -177.1(10) . . . .
C74 C69 C70 C71 4.6(16) . . . .
N3 C69 C70 C75 6.2(16) . . . .
C74 C69 C70 C75 -172.1(10) . . . .
C69 C70 C71 C72 2.3(18) . . . .
C75 C70 C71 C72 179.0(11) . . . .
C70 C71 C72 C73 -6.6(17) . . . .
C70 C71 C72 C76 176.1(12) . . . .
C71 C72 C73 C74 4.0(17) . . . .
C76 C72 C73 C74 -178.5(11) . . . .
C72 C73 C74 C69 2.8(17) . . . .
C72 C73 C74 C77 -173.9(11) . . . .
N3 C69 C74 C73 174.8(10) . . . .
C70 C69 C74 C73 -7.0(15) . . . .
N3 C69 C74 C77 -8.7(16) . . . .
C70 C69 C74 C77 169.6(10) . . . .
P4 N4 C78 C79 96.9(11) . . . .
Gd1 N4 C78 C79 -72.0(14) . . . .
P4 N4 C78 C83 -82.4(12) . . . .
Gd1 N4 C78 C83 108.6(12) . . . .
N4 C78 C79 C80 -178.7(9) . . . .
C83 C78 C79 C80 0.6(15) . . . .
N4 C78 C79 C84 1.4(15) . . . .
C83 C78 C79 C84 -179.2(10) . . . .
C78 C79 C80 C81 -1.8(17) . . . .
C84 C79 C80 C81 178.1(10) . . . .
C79 C80 C81 C82 1.2(17) . . . .
C79 C80 C81 C85 -177.6(11) . . . .
C80 C81 C82 C83 0.4(18) . . . .
C85 C81 C82 C83 179.2(12) . . . .
C81 C82 C83 C78 -1.5(17) . . . .
C81 C82 C83 C86 -179.0(11) . . . .
C79 C78 C83 C82 1.0(15) . . . .
N4 C78 C83 C82 -179.7(10) . . . .
C79 C78 C83 C86 178.3(10) . . . .
N4 C78 C83 C86 -2.4(16) . . . .
C93 C88 C89 C90 1(3) . . . .
C87 C88 C89 C90 -179.1(18) . . . .
C88 C89 C90 C91 -2(3) . . . .
C89 C90 C91 C92 1(3) . . . .
C90 C91 C92 C93 1(3) . . . .
C91 C92 C93 C88 -2(3) . . . .
C89 C88 C93 C92 1(3) . . . .
C87 C88 C93 C92 -178.9(18) . . . .
